data_7049577
loop_
_publ_author_name
'Weller, Stefan'
'Schlindwein, Simon H.'
'Feil, Christoph M.'
'Kelemen, Zsolt'
'Buzs\'aki, D\'aniel'
'Nyul\'aszi, L\'aszl\'o'
'Isenberg, Stefan'
'Pietschnig, Rudolf'
'Nieger, Martin'
'Gudat, Dietrich'

_publ_section_title
;
 Controllable access to P-functional [3]ferrocenophane and
 [4]ferrocenophane frameworks.
;
_journal_issue 18
_journal_name_full 'Dalton transactions (Cambridge, England : 2003)'
_journal_page_first 6236
_journal_page_last 6247
_journal_paper_doi 10.1039/c9dt00892f
_journal_volume 48
_journal_year 2019
_chemical_formula_moiety 'C20 H30 Cl4 Fe N2 P2'
_chemical_formula_sum 'C20 H30 Cl4 Fe N2 P2'
_chemical_formula_weight 558.05
_space_group_crystal_system monoclinic
_space_group_IT_number 14
_space_group_name_Hall '-P 2yn'
_space_group_name_H-M_alt 'P 1 21/n 1'
_symmetry_space_group_name_Hall '-P 2yn'
_symmetry_space_group_name_H-M 'P 1 21/n 1'
_atom_sites_solution_hydrogens difmap
_atom_sites_solution_primary direct
_atom_sites_solution_secondary difmap
_audit_creation_method SHELXL-2014/7
_audit_update_record
;
2017-11-24 deposited with the CCDC.    2019-04-04 downloaded from the CCDC.
;
_cell_angle_alpha 90
_cell_angle_beta 97.226(6)
_cell_angle_gamma 90
_cell_formula_units_Z 2
_cell_length_a 6.1281(6)
_cell_length_b 11.3691(11)
_cell_length_c 17.4983(17)
_cell_measurement_reflns_used 2740
_cell_measurement_temperature 100(2)
_cell_measurement_theta_max 30.5
_cell_measurement_theta_min 2.1
_cell_volume 1209.4(2)
_computing_cell_refinement 'Bruker ApexII Software Suite, 2008'
_computing_data_collection 'Bruker ApexII Software Suite, 2008'
_computing_data_reduction 'Bruker ApexII Software Suite, 2008'
_computing_molecular_graphics 'SHELXS, plus XP (Sheldrick, 1991)'
_computing_publication_material 'SHELXL-2014/7 (Sheldrick, 2014)'
_computing_structure_refinement 'SHELXL-2014/7 (Sheldrick, 2014)'
_computing_structure_solution 'SHELXS-97 (Sheldrick, 1990)'
_diffrn_ambient_temperature 100(2)
_diffrn_measured_fraction_theta_full 0.999
_diffrn_measured_fraction_theta_max 0.998
_diffrn_measurement_device_type 'Bruker Kappa ApexII Duo'
_diffrn_measurement_method 'phi and omega, scans'
_diffrn_radiation_type MoK\a
_diffrn_radiation_wavelength 0.71073
_diffrn_reflns_av_R_equivalents 0.0567
_diffrn_reflns_av_unetI/netI 0.0603
_diffrn_reflns_Laue_measured_fraction_full 0.999
_diffrn_reflns_Laue_measured_fraction_max 0.998
_diffrn_reflns_limit_h_max 5
_diffrn_reflns_limit_h_min -8
_diffrn_reflns_limit_k_max 16
_diffrn_reflns_limit_k_min -16
_diffrn_reflns_limit_l_max 22
_diffrn_reflns_limit_l_min -25
_diffrn_reflns_number 14384
_diffrn_reflns_point_group_measured_fraction_full 0.999
_diffrn_reflns_point_group_measured_fraction_max 0.998
_diffrn_reflns_theta_full 25.242
_diffrn_reflns_theta_max 30.554
_diffrn_reflns_theta_min 2.141
_diffrn_source 'fine-focus sealed tube'
_exptl_absorpt_coefficient_mu 1.209
_exptl_absorpt_correction_T_max 0.7461
_exptl_absorpt_correction_T_min 0.6920
_exptl_absorpt_correction_type multi-scan
_exptl_absorpt_process_details 'SADABS, cf. Blessing, 1995'
_exptl_crystal_colour yellow
_exptl_crystal_density_diffrn 1.532
_exptl_crystal_description prism
_exptl_crystal_F_000 576
_exptl_crystal_size_max 0.203
_exptl_crystal_size_mid 0.160
_exptl_crystal_size_min 0.126
_refine_diff_density_max 0.474
_refine_diff_density_min -0.425
_refine_diff_density_rms 0.092
_refine_ls_extinction_method none
_refine_ls_goodness_of_fit_ref 1.026
_refine_ls_hydrogen_treatment constr
_refine_ls_matrix_type full
_refine_ls_number_parameters 133
_refine_ls_number_reflns 3703
_refine_ls_number_restraints 0
_refine_ls_restrained_S_all 1.026
_refine_ls_R_factor_all 0.0621
_refine_ls_R_factor_gt 0.0366
_refine_ls_shift/su_max 0.000
_refine_ls_shift/su_mean 0.000
_refine_ls_structure_factor_coef Fsqd
_refine_ls_weighting_details 'w=1/[\s^2^(Fo^2^)+(0.0256P)^2^] where P=(Fo^2^+2Fc^2^)/3'
_refine_ls_weighting_scheme calc
_refine_ls_wR_factor_gt 0.0645
_refine_ls_wR_factor_ref 0.0715
_reflns_Friedel_coverage 0.000
_reflns_number_gt 2740
_reflns_number_total 3703
_reflns_threshold_expression 'I > 2\s(I)'
_cod_data_source_file c9dt00892f2.cif
_cod_data_source_block g227_mn
_cod_depositor_comments 'Adding full bibliography for 7049574--7049580.cif.'
_cod_database_code 7049577
_shelx_shelxl_version_number 2014/7
_shelx_space_group_comment
;
The symmetry employed for this shelxl refinement is uniquely defined
by the following loop, which should always be used as a source of
symmetry information in preference to the above space-group names.
They are only intended as comments.
;
_shelx_estimated_absorpt_t_min 0.791
_shelx_estimated_absorpt_t_max 0.863

loop_
_space_group_symop_operation_xyz
'x, y, z'
'-x+1/2, y+1/2, -z+1/2'
'-x, -y, -z'
'x-1/2, -y-1/2, z-1/2'

loop_
_atom_site_label
_atom_site_type_symbol
_atom_site_fract_x
_atom_site_fract_y
_atom_site_fract_z
_atom_site_U_iso_or_equiv
_atom_site_adp_type
_atom_site_occupancy
_atom_site_site_symmetry_order
_atom_site_calc_flag
_atom_site_refinement_flags_posn
_atom_site_refinement_flags_adp
_atom_site_refinement_flags_occupancy
Fe1 Fe 1.0000 0.5000 0.5000 0.00955(9) Uani 1 2 d S . P
C1 C 0.7674(3) 0.48519(16) 0.57565(10) 0.0135(4) Uani 1 1 d . . .
H1 H 0.6138 0.4982 0.5635 0.016 Uiso 1 1 calc R U .
C2 C 0.9272(3) 0.57206(17) 0.60109(10) 0.0149(4) Uani 1 1 d . . .
H2 H 0.8996 0.6532 0.6086 0.018 Uiso 1 1 calc R U .
C3 C 1.1351(3) 0.51563(17) 0.61319(10) 0.0150(4) Uani 1 1 d . . .
H3 H 1.2707 0.5523 0.6318 0.018 Uiso 1 1 calc R U .
C4 C 1.1067(3) 0.39493(16) 0.59280(10) 0.0127(4) Uani 1 1 d . . .
H4 H 1.2199 0.3377 0.5933 0.015 Uiso 1 1 calc R U .
C5 C 0.8767(3) 0.37558(16) 0.57143(10) 0.0112(4) Uani 1 1 d . . .
N6 N 0.7724(2) 0.26394(13) 0.55476(8) 0.0118(3) Uani 1 1 d . . .
C61 C 0.8581(3) 0.15988(16) 0.59973(10) 0.0127(4) Uani 1 1 d . . .
H61A H 1.0199 0.1579 0.6004 0.015 Uiso 1 1 calc R U .
H61B H 0.7980 0.0885 0.5723 0.015 Uiso 1 1 calc R U .
C62 C 0.8066(3) 0.15308(17) 0.68382(10) 0.0134(4) Uani 1 1 d . . .
C63 C 0.8837(4) 0.03054(18) 0.71286(11) 0.0243(5) Uani 1 1 d . . .
H63A H 1.0418 0.0226 0.7103 0.036 Uiso 1 1 calc R U .
H63B H 0.8545 0.0207 0.7663 0.036 Uiso 1 1 calc R U .
H63C H 0.8038 -0.0298 0.6805 0.036 Uiso 1 1 calc R U .
C64 C 0.9327(4) 0.24553(18) 0.73582(11) 0.0221(5) Uani 1 1 d . . .
H64A H 1.0908 0.2371 0.7333 0.033 Uiso 1 1 calc R U .
H64B H 0.8849 0.3244 0.7183 0.033 Uiso 1 1 calc R U .
H64C H 0.9029 0.2342 0.7891 0.033 Uiso 1 1 calc R U .
C65 C 0.5613(3) 0.1660(2) 0.68769(12) 0.0338(6) Uani 1 1 d . . .
H65A H 0.4808 0.1069 0.6545 0.051 Uiso 1 1 calc R U .
H65B H 0.5314 0.1547 0.7409 0.051 Uiso 1 1 calc R U .
H65C H 0.5134 0.2449 0.6702 0.051 Uiso 1 1 calc R U .
P7 P 0.62183(8) 0.25724(4) 0.46873(3) 0.01313(11) Uani 1 1 d . . .
Cl71 Cl 0.79324(8) 0.13675(5) 0.40757(3) 0.02048(12) Uani 1 1 d . . .
Cl72 Cl 0.37071(7) 0.14428(4) 0.48905(3) 0.01691(11) Uani 1 1 d . . .

loop_
_atom_site_aniso_label
_atom_site_aniso_U_11
_atom_site_aniso_U_22
_atom_site_aniso_U_33
_atom_site_aniso_U_23
_atom_site_aniso_U_13
_atom_site_aniso_U_12
Fe1 0.01171(19) 0.01004(19) 0.00703(16) -0.00017(14) 0.00174(13) -0.00106(15)
C1 0.0150(9) 0.0173(10) 0.0092(8) 0.0015(7) 0.0049(7) 0.0020(8)
C2 0.0264(11) 0.0114(9) 0.0084(8) -0.0021(7) 0.0078(7) -0.0029(8)
C3 0.0182(10) 0.0197(11) 0.0070(8) -0.0001(7) 0.0009(7) -0.0072(8)
C4 0.0137(9) 0.0150(10) 0.0092(8) 0.0030(7) 0.0004(7) -0.0007(8)
C5 0.0123(9) 0.0112(9) 0.0102(8) 0.0015(7) 0.0021(7) -0.0008(7)
N6 0.0141(8) 0.0102(8) 0.0109(7) 0.0016(6) 0.0002(6) -0.0019(6)
C61 0.0156(9) 0.0108(9) 0.0114(8) 0.0012(7) 0.0008(7) -0.0004(8)
C62 0.0135(9) 0.0151(10) 0.0118(8) 0.0022(7) 0.0027(7) -0.0005(8)
C63 0.0409(14) 0.0181(11) 0.0141(9) 0.0055(8) 0.0037(9) -0.0018(10)
C64 0.0338(12) 0.0214(11) 0.0117(9) -0.0002(8) 0.0048(8) -0.0007(10)
C65 0.0163(11) 0.0699(19) 0.0164(10) 0.0101(11) 0.0059(8) 0.0040(12)
P7 0.0141(2) 0.0121(2) 0.0124(2) 0.00088(19) -0.00132(18) -0.0022(2)
Cl71 0.0185(3) 0.0279(3) 0.0154(2) -0.0058(2) 0.00382(18) -0.0001(2)
Cl72 0.0132(2) 0.0162(2) 0.0212(2) -0.00193(19) 0.00172(18) -0.00304(19)

loop_
_atom_type_symbol
_atom_type_description
_atom_type_scat_dispersion_real
_atom_type_scat_dispersion_imag
_atom_type_scat_source
C C 0.0033 0.0016 'International Tables Vol C Tables 4.2.6.8 and 6.1.1.4'
H H 0.0000 0.0000 'International Tables Vol C Tables 4.2.6.8 and 6.1.1.4'
N N 0.0061 0.0033 'International Tables Vol C Tables 4.2.6.8 and 6.1.1.4'
P P 0.1023 0.0942 'International Tables Vol C Tables 4.2.6.8 and 6.1.1.4'
Cl Cl 0.1484 0.1585 'International Tables Vol C Tables 4.2.6.8 and 6.1.1.4'
Fe Fe 0.3463 0.8444 'International Tables Vol C Tables 4.2.6.8 and 6.1.1.4'

loop_
_geom_angle_atom_site_label_1
_geom_angle_atom_site_label_2
_geom_angle_atom_site_label_3
_geom_angle
_geom_angle_site_symmetry_1
_geom_angle_site_symmetry_3
C2 Fe1 C2 180.00(4) 3_766 .
C2 Fe1 C4 68.44(8) 3_766 3_766
C2 Fe1 C4 111.56(8) . 3_766
C2 Fe1 C4 111.56(8) 3_766 .
C2 Fe1 C4 68.44(8) . .
C4 Fe1 C4 180.00(6) 3_766 .
C2 Fe1 C3 139.57(8) 3_766 .
C2 Fe1 C3 40.43(8) . .
C4 Fe1 C3 139.50(7) 3_766 .
C4 Fe1 C3 40.50(7) . .
C2 Fe1 C3 40.43(8) 3_766 3_766
C2 Fe1 C3 139.57(8) . 3_766
C4 Fe1 C3 40.50(7) 3_766 3_766
C4 Fe1 C3 139.50(7) . 3_766
C3 Fe1 C3 180.0 . 3_766
C2 Fe1 C1 40.39(7) 3_766 3_766
C2 Fe1 C1 139.61(7) . 3_766
C4 Fe1 C1 67.90(7) 3_766 3_766
C4 Fe1 C1 112.10(7) . 3_766
C3 Fe1 C1 112.50(7) . 3_766
C3 Fe1 C1 67.50(7) 3_766 3_766
C2 Fe1 C1 139.61(7) 3_766 .
C2 Fe1 C1 40.39(7) . .
C4 Fe1 C1 112.10(7) 3_766 .
C4 Fe1 C1 67.90(7) . .
C3 Fe1 C1 67.50(7) . .
C3 Fe1 C1 112.50(7) 3_766 .
C1 Fe1 C1 180.0 3_766 .
C2 Fe1 C5 67.67(7) 3_766 3_766
C2 Fe1 C5 112.33(7) . 3_766
C4 Fe1 C5 40.31(7) 3_766 3_766
C4 Fe1 C5 139.69(7) . 3_766
C3 Fe1 C5 112.67(7) . 3_766
C3 Fe1 C5 67.33(7) 3_766 3_766
C1 Fe1 C5 39.93(7) 3_766 3_766
C1 Fe1 C5 140.07(7) . 3_766
C2 Fe1 C5 112.33(7) 3_766 .
C2 Fe1 C5 67.67(7) . .
C4 Fe1 C5 139.69(7) 3_766 .
C4 Fe1 C5 40.31(7) . .
C3 Fe1 C5 67.33(7) . .
C3 Fe1 C5 112.67(7) 3_766 .
C1 Fe1 C5 140.07(7) 3_766 .
C1 Fe1 C5 39.93(7) . .
C5 Fe1 C5 180.00(7) 3_766 .
C5 C1 C2 108.36(16) . .
C5 C1 Fe1 70.81(11) . .
C2 C1 Fe1 68.99(11) . .
C5 C1 H1 125.8 . .
C2 C1 H1 125.8 . .
Fe1 C1 H1 125.9 . .
C3 C2 C1 107.62(17) . .
C3 C2 Fe1 70.06(11) . .
C1 C2 Fe1 70.62(10) . .
C3 C2 H2 126.2 . .
C1 C2 H2 126.2 . .
Fe1 C2 H2 124.7 . .
C2 C3 C4 108.63(16) . .
C2 C3 Fe1 69.51(10) . .
C4 C3 Fe1 69.72(10) . .
C2 C3 H3 125.7 . .
C4 C3 H3 125.7 . .
Fe1 C3 H3 126.7 . .
C3 C4 C5 107.43(17) . .
C3 C4 Fe1 69.78(10) . .
C5 C4 Fe1 71.18(10) . .
C3 C4 H4 126.3 . .
C5 C4 H4 126.3 . .
Fe1 C4 H4 124.4 . .
C1 C5 C4 107.89(16) . .
C1 C5 N6 125.83(16) . .
C4 C5 N6 126.10(16) . .
C1 C5 Fe1 69.26(10) . .
C4 C5 Fe1 68.51(10) . .
N6 C5 Fe1 131.48(12) . .
C5 N6 C61 118.66(13) . .
C5 N6 P7 113.97(11) . .
C61 N6 P7 124.28(12) . .
N6 C61 C62 116.41(15) . .
N6 C61 H61A 108.2 . .
C62 C61 H61A 108.2 . .
N6 C61 H61B 108.2 . .
C62 C61 H61B 108.2 . .
H61A C61 H61B 107.3 . .
C65 C62 C64 109.53(18) . .
C65 C62 C63 109.73(18) . .
C64 C62 C63 108.31(15) . .
C65 C62 C61 111.04(15) . .
C64 C62 C61 112.50(16) . .
C63 C62 C61 105.61(16) . .
C62 C63 H63A 109.5 . .
C62 C63 H63B 109.5 . .
H63A C63 H63B 109.5 . .
C62 C63 H63C 109.5 . .
H63A C63 H63C 109.5 . .
H63B C63 H63C 109.5 . .
C62 C64 H64A 109.5 . .
C62 C64 H64B 109.5 . .
H64A C64 H64B 109.5 . .
C62 C64 H64C 109.5 . .
H64A C64 H64C 109.5 . .
H64B C64 H64C 109.5 . .
C62 C65 H65A 109.5 . .
C62 C65 H65B 109.5 . .
H65A C65 H65B 109.5 . .
C62 C65 H65C 109.5 . .
H65A C65 H65C 109.5 . .
H65B C65 H65C 109.5 . .
N6 P7 Cl72 102.26(6) . .
N6 P7 Cl71 103.59(6) . .
Cl72 P7 Cl71 96.50(3) . .

loop_
_geom_bond_atom_site_label_1
_geom_bond_atom_site_label_2
_geom_bond_distance
_geom_bond_site_symmetry_2
Fe1 C2 2.0489(18) 3_766
Fe1 C2 2.0489(18) .
Fe1 C4 2.0553(17) 3_766
Fe1 C4 2.0553(17) .
Fe1 C3 2.0562(17) .
Fe1 C3 2.0562(17) 3_766
Fe1 C1 2.0704(19) 3_766
Fe1 C1 2.0704(19) .
Fe1 C5 2.0909(18) 3_766
Fe1 C5 2.0909(18) .
C1 C5 1.421(3) .
C1 C2 1.422(3) .
C1 H1 0.9500 .
C2 C3 1.419(3) .
C2 H2 0.9500 .
C3 C4 1.423(3) .
C3 H3 0.9500 .
C4 C5 1.429(2) .
C4 H4 0.9500 .
C5 N6 1.435(2) .
N6 C61 1.480(2) .
N6 P7 1.6654(15) .
C61 C62 1.545(3) .
C61 H61A 0.9900 .
C61 H61B 0.9900 .
C62 C65 1.521(3) .
C62 C64 1.534(3) .
C62 C63 1.537(3) .
C63 H63A 0.9800 .
C63 H63B 0.9800 .
C63 H63C 0.9800 .
C64 H64A 0.9800 .
C64 H64B 0.9800 .
C64 H64C 0.9800 .
C65 H65A 0.9800 .
C65 H65B 0.9800 .
C65 H65C 0.9800 .
P7 Cl72 2.0692(7) .
P7 Cl71 2.0996(7) .

loop_
_geom_torsion_atom_site_label_1
_geom_torsion_atom_site_label_2
_geom_torsion_atom_site_label_3
_geom_torsion_atom_site_label_4
_geom_torsion
_geom_torsion_site_symmetry_1
C2 Fe1 C1 C5 60.60(15) 3_766
C2 Fe1 C1 C5 -119.40(15) .
C4 Fe1 C1 C5 142.86(10) 3_766
C4 Fe1 C1 C5 -37.14(10) .
C3 Fe1 C1 C5 -81.08(11) .
C3 Fe1 C1 C5 98.92(11) 3_766
C5 Fe1 C1 C5 180.000(1) 3_766
C2 Fe1 C1 C2 180.000(0) 3_766
C4 Fe1 C1 C2 -97.75(11) 3_766
C4 Fe1 C1 C2 82.25(11) .
C3 Fe1 C1 C2 38.32(11) .
C3 Fe1 C1 C2 -141.68(11) 3_766
C5 Fe1 C1 C2 -60.60(15) 3_766
C5 Fe1 C1 C2 119.40(15) .
C5 C1 C2 C3 -0.5(2) .
Fe1 C1 C2 C3 -60.59(12) .
C5 C1 C2 Fe1 60.11(12) .
C4 Fe1 C2 C3 -142.84(11) 3_766
C4 Fe1 C2 C3 37.16(11) .
C3 Fe1 C2 C3 180.000(1) 3_766
C1 Fe1 C2 C3 -62.03(16) 3_766
C1 Fe1 C2 C3 117.97(16) .
C5 Fe1 C2 C3 -99.23(12) 3_766
C5 Fe1 C2 C3 80.77(12) .
C4 Fe1 C2 C1 99.20(11) 3_766
C4 Fe1 C2 C1 -80.80(11) .
C3 Fe1 C2 C1 -117.97(16) .
C3 Fe1 C2 C1 62.03(16) 3_766
C1 Fe1 C2 C1 180.0 3_766
C5 Fe1 C2 C1 142.80(10) 3_766
C5 Fe1 C2 C1 -37.20(10) .
C1 C2 C3 C4 2.0(2) .
Fe1 C2 C3 C4 -58.90(12) .
C1 C2 C3 Fe1 60.95(12) .
C2 Fe1 C3 C2 180.000(1) 3_766
C4 Fe1 C3 C2 59.89(16) 3_766
C4 Fe1 C3 C2 -120.11(16) .
C1 Fe1 C3 C2 141.72(11) 3_766
C1 Fe1 C3 C2 -38.28(11) .
C5 Fe1 C3 C2 98.32(12) 3_766
C5 Fe1 C3 C2 -81.68(12) .
C2 Fe1 C3 C4 -59.89(16) 3_766
C2 Fe1 C3 C4 120.11(16) .
C4 Fe1 C3 C4 180.000(1) 3_766
C1 Fe1 C3 C4 -98.17(12) 3_766
C1 Fe1 C3 C4 81.83(12) .
C5 Fe1 C3 C4 -141.58(11) 3_766
C5 Fe1 C3 C4 38.42(11) .
C2 C3 C4 C5 -2.8(2) .
Fe1 C3 C4 C5 -61.58(12) .
C2 C3 C4 Fe1 58.78(12) .
C2 Fe1 C4 C3 142.89(12) 3_766
C2 Fe1 C4 C3 -37.11(12) .
C3 Fe1 C4 C3 180.000(1) 3_766
C1 Fe1 C4 C3 99.24(12) 3_766
C1 Fe1 C4 C3 -80.76(12) .
C5 Fe1 C4 C3 62.43(16) 3_766
C5 Fe1 C4 C3 -117.57(16) .
C2 Fe1 C4 C5 -99.54(12) 3_766
C2 Fe1 C4 C5 80.46(12) .
C3 Fe1 C4 C5 117.57(16) .
C3 Fe1 C4 C5 -62.43(16) 3_766
C1 Fe1 C4 C5 -143.19(11) 3_766
C1 Fe1 C4 C5 36.81(11) .
C5 Fe1 C4 C5 180.000(0) 3_766
C2 C1 C5 C4 -1.2(2) .
Fe1 C1 C5 C4 57.73(12) .
C2 C1 C5 N6 174.14(16) .
Fe1 C1 C5 N6 -126.88(17) .
C2 C1 C5 Fe1 -58.98(12) .
C3 C4 C5 C1 2.5(2) .
Fe1 C4 C5 C1 -58.19(12) .
C3 C4 C5 N6 -172.89(16) .
Fe1 C4 C5 N6 126.44(18) .
C3 C4 C5 Fe1 60.68(12) .
C2 Fe1 C5 C1 -142.39(11) 3_766
C2 Fe1 C5 C1 37.61(11) .
C4 Fe1 C5 C1 -59.86(15) 3_766
C4 Fe1 C5 C1 120.14(15) .
C3 Fe1 C5 C1 81.54(11) .
C3 Fe1 C5 C1 -98.46(11) 3_766
C1 Fe1 C5 C1 180.000(1) 3_766
C2 Fe1 C5 C4 97.47(12) 3_766
C2 Fe1 C5 C4 -82.53(12) .
C4 Fe1 C5 C4 180.000(0) 3_766
C3 Fe1 C5 C4 -38.60(11) .
C3 Fe1 C5 C4 141.40(11) 3_766
C1 Fe1 C5 C4 59.86(15) 3_766
C1 Fe1 C5 C4 -120.14(15) .
C2 Fe1 C5 N6 -22.34(19) 3_766
C2 Fe1 C5 N6 157.66(19) .
C4 Fe1 C5 N6 60.2(2) 3_766
C4 Fe1 C5 N6 -119.8(2) .
C3 Fe1 C5 N6 -158.41(19) .
C3 Fe1 C5 N6 21.59(19) 3_766
C1 Fe1 C5 N6 -59.9(2) 3_766
C1 Fe1 C5 N6 120.1(2) .
C1 C5 N6 C61 -138.24(18) .
C4 C5 N6 C61 36.3(3) .
Fe1 C5 N6 C61 128.59(16) .
C1 C5 N6 P7 60.8(2) .
C4 C5 N6 P7 -124.68(17) .
Fe1 C5 N6 P7 -32.4(2) .
C5 N6 C61 C62 73.5(2) .
P7 N6 C61 C62 -127.62(15) .
N6 C61 C62 C65 53.2(2) .
N6 C61 C62 C64 -69.9(2) .
N6 C61 C62 C63 172.11(16) .
C5 N6 P7 Cl72 -147.14(12) .
C61 N6 P7 Cl72 53.08(15) .
C5 N6 P7 Cl71 112.97(12) .
C61 N6 P7 Cl71 -46.81(16) .
